data_7000394
loop_
_publ_author_name
'Agostinho, Magno'
'Rosa, Vitor'
'Avil\'es, Teresa'
'Welter, Richard'
'Braunstein, Pierre'

_publ_section_title
;
 Synthesis and characterization of Co and Ni complexes stabilized by
 keto- and acetamide-derived P,O-type phosphine ligands
;
_journal_issue 5
_journal_name_full 'Dalton Transactions'
_journal_page_first 814
_journal_page_last 822
_journal_paper_doi 10.1039/b814284j
_journal_year 2009
_chemical_formula_moiety 'C28 H40 Ni O2 P2'
_chemical_formula_sum 'C28 H40 Ni O2 P2'
_chemical_formula_weight 529.25
_chemical_name_systematic
;
?
;
_space_group_IT_number 2
_symmetry_cell_setting triclinic
_symmetry_space_group_name_Hall '-P 1'
_symmetry_space_group_name_H-M 'P -1'
_atom_sites_solution_hydrogens geom
_atom_sites_solution_primary direct
_atom_sites_solution_secondary difmap
_audit_creation_method SHELXL-97
_cell_angle_alpha 63.3780(16)
_cell_angle_beta 66.9910(16)
_cell_angle_gamma 80.8330(14)
_cell_formula_units_Z 1
_cell_length_a 8.3590(2)
_cell_length_b 10.0440(4)
_cell_length_c 10.1440(3)
_cell_measurement_reflns_used 2557
_cell_measurement_temperature 173(2)
_cell_measurement_theta_max 30.034
_cell_measurement_theta_min 0.998
_cell_volume 700.67(4)
_computing_cell_refinement 'Denzo (Nonius B.V., 1998)'
_computing_data_collection 'Collect (Nonius B.V., 1998)'
_computing_data_reduction 'Denzo (Nonius B.V., 1998)'
_computing_molecular_graphics 'PLATON 98 (Spek, 1998)'
_computing_publication_material 'SHELXL-97 (Sheldrick, 1997)'
_computing_structure_refinement 'SHELXL-97 (Sheldrick, 1997)'
_computing_structure_solution 'SHELXS-97 (Sheldrick, 1997)'
_diffrn_ambient_temperature 173(2)
_diffrn_measured_fraction_theta_full 0.995
_diffrn_measured_fraction_theta_max 0.995
_diffrn_measurement_device_type KappaCCD
_diffrn_measurement_method '\f scans'
_diffrn_radiation_monochromator graphite
_diffrn_radiation_source 'fine-focus sealed tube'
_diffrn_radiation_type MoK\a
_diffrn_radiation_wavelength 0.71073
_diffrn_reflns_av_R_equivalents 0.0303
_diffrn_reflns_av_sigmaI/netI 0.0761
_diffrn_reflns_limit_h_max 11
_diffrn_reflns_limit_h_min -11
_diffrn_reflns_limit_k_max 14
_diffrn_reflns_limit_k_min -13
_diffrn_reflns_limit_l_max 14
_diffrn_reflns_limit_l_min -14
_diffrn_reflns_number 5962
_diffrn_reflns_theta_full 30.03
_diffrn_reflns_theta_max 30.03
_diffrn_reflns_theta_min 2.27
_exptl_absorpt_coefficient_mu 0.828
_exptl_absorpt_correction_type none
_exptl_crystal_colour orange
_exptl_crystal_density_diffrn 1.254
_exptl_crystal_density_method 'not measured'
_exptl_crystal_description prism
_exptl_crystal_F_000 282
_exptl_crystal_size_max 0.12
_exptl_crystal_size_mid 0.10
_exptl_crystal_size_min 0.10
_refine_diff_density_max 0.501
_refine_diff_density_min -0.562
_refine_diff_density_rms 0.076
_refine_ls_extinction_method none
_refine_ls_goodness_of_fit_ref 1.019
_refine_ls_hydrogen_treatment constr
_refine_ls_matrix_type full
_refine_ls_number_parameters 151
_refine_ls_number_reflns 4082
_refine_ls_number_restraints 0
_refine_ls_restrained_S_all 1.019
_refine_ls_R_factor_all 0.0821
_refine_ls_R_factor_gt 0.0418
_refine_ls_shift/su_max 0.001
_refine_ls_shift/su_mean 0.000
_refine_ls_structure_factor_coef Fsqd
_refine_ls_weighting_details 'calc w=1/[\s^2^(Fo^2^)+(0.0450P)^2^+0.0238P] where P=(Fo^2^+2Fc^2^)/3'
_refine_ls_weighting_scheme calc
_refine_ls_wR_factor_gt 0.0933
_refine_ls_wR_factor_ref 0.1085
_reflns_number_gt 2681
_reflns_number_total 4082
_reflns_threshold_expression >2sigma(I)
_cod_data_source_file b814284j.txt
_cod_data_source_block Complex5
_cod_original_sg_symbol_H-M P-1
_cod_database_code 7000394

loop_
_symmetry_equiv_pos_as_xyz
'x, y, z'
'-x, -y, -z'

loop_
_atom_site_label
_atom_site_type_symbol
_atom_site_fract_x
_atom_site_fract_y
_atom_site_fract_z
_atom_site_U_iso_or_equiv
_atom_site_adp_type
_atom_site_occupancy
_atom_site_symmetry_multiplicity
_atom_site_calc_flag
_atom_site_refinement_flags
_atom_site_disorder_assembly
_atom_site_disorder_group
Ni1 Ni 0.0000 1.0000 0.0000 0.02335(12) Uani 1 2 d S . .
P1 P -0.02122(7) 0.84764(5) -0.09484(6) 0.02410(14) Uani 1 1 d . . .
O1 O 0.10090(18) 0.84514(14) 0.12689(15) 0.0258(3) Uani 1 1 d . . .
C1 C 0.2146(3) 0.6039(2) 0.2191(2) 0.0254(4) Uani 1 1 d . . .
C2 C 0.1302(3) 0.7185(2) 0.1117(2) 0.0249(4) Uani 1 1 d . . .
C3 C 0.0848(3) 0.6940(2) 0.0100(2) 0.0270(5) Uani 1 1 d . . .
H3 H 0.1073 0.6043 -0.0035 0.032 Uiso 1 1 calc . . .
C4 C 0.0892(3) 0.9036(2) -0.3084(2) 0.0349(5) Uani 1 1 d . . .
H4 H 0.0183 0.9821 -0.3633 0.042 Uiso 1 1 calc . . .
C5 C -0.2430(3) 0.7864(2) -0.0416(3) 0.0357(5) Uani 1 1 d . . .
H5 H -0.2359 0.6929 -0.0554 0.043 Uiso 1 1 calc . . .
C6 C 0.2656(3) 0.9730(3) -0.3618(3) 0.0513(7) Uani 1 1 d . . .
H6A H 0.3319 0.9029 -0.2988 0.077 Uiso 1 1 calc . . .
H6B H 0.2489 1.0650 -0.3471 0.077 Uiso 1 1 calc . . .
H6C H 0.3295 0.9959 -0.4738 0.077 Uiso 1 1 calc . . .
C7 C 0.1053(4) 0.7755(3) -0.3539(3) 0.0573(7) Uani 1 1 d . . .
H7A H 0.1691 0.8099 -0.4679 0.086 Uiso 1 1 calc . . .
H7B H -0.0110 0.7400 -0.3267 0.086 Uiso 1 1 calc . . .
H7C H 0.1681 0.6940 -0.2963 0.086 Uiso 1 1 calc . . .
C8 C -0.3427(3) 0.7524(3) 0.1323(3) 0.0561(8) Uani 1 1 d . . .
H8A H -0.3408 0.8408 0.1492 0.084 Uiso 1 1 calc . . .
H8B H -0.2880 0.6697 0.1976 0.084 Uiso 1 1 calc . . .
H8C H -0.4633 0.7249 0.1619 0.084 Uiso 1 1 calc . . .
C9 C -0.3365(3) 0.9035(3) -0.1452(3) 0.0479(7) Uani 1 1 d . . .
H9A H -0.4569 0.8706 -0.1072 0.072 Uiso 1 1 calc . . .
H9B H -0.2770 0.9167 -0.2550 0.072 Uiso 1 1 calc . . .
H9C H -0.3355 0.9984 -0.1399 0.072 Uiso 1 1 calc . . .
C10 C 0.3206(3) 0.4969(2) 0.1783(3) 0.0379(6) Uani 1 1 d . . .
H10 H 0.3385 0.4944 0.0810 0.045 Uiso 1 1 calc . . .
C11 C 0.4013(4) 0.3931(3) 0.2788(3) 0.0504(7) Uani 1 1 d . . .
H11 H 0.4748 0.3208 0.2492 0.061 Uiso 1 1 calc . . .
C12 C 0.3747(4) 0.3948(3) 0.4207(3) 0.0463(7) Uani 1 1 d . . .
H12 H 0.4290 0.3234 0.4895 0.056 Uiso 1 1 calc . . .
C13 C 0.2698(3) 0.4998(3) 0.4623(3) 0.0411(6) Uani 1 1 d . . .
H13 H 0.2518 0.5009 0.5602 0.049 Uiso 1 1 calc . . .
C14 C 0.1892(3) 0.6046(2) 0.3629(2) 0.0341(5) Uani 1 1 d . . .
H14 H 0.1168 0.6770 0.3931 0.041 Uiso 1 1 calc . . .

loop_
_atom_site_aniso_label
_atom_site_aniso_U_11
_atom_site_aniso_U_22
_atom_site_aniso_U_33
_atom_site_aniso_U_23
_atom_site_aniso_U_13
_atom_site_aniso_U_12
Ni1 0.0277(2) 0.01876(19) 0.0282(2) -0.00967(15) -0.01566(16) 0.00225(15)
P1 0.0294(3) 0.0201(3) 0.0289(3) -0.0110(2) -0.0169(2) 0.0033(2)
O1 0.0352(8) 0.0195(7) 0.0312(7) -0.0119(6) -0.0207(6) 0.0051(6)
C1 0.0264(10) 0.0187(9) 0.0326(10) -0.0078(8) -0.0153(9) -0.0012(8)
C2 0.0240(10) 0.0201(10) 0.0287(10) -0.0078(8) -0.0104(8) -0.0002(8)
C3 0.0367(12) 0.0179(9) 0.0353(11) -0.0140(9) -0.0213(10) 0.0080(8)
C4 0.0406(13) 0.0350(12) 0.0298(11) -0.0113(10) -0.0183(10) 0.0062(10)
C5 0.0354(12) 0.0333(12) 0.0459(13) -0.0168(10) -0.0213(11) -0.0015(10)
C6 0.0476(16) 0.0560(16) 0.0368(13) -0.0123(12) -0.0082(12) -0.0053(13)
C7 0.076(2) 0.0616(17) 0.0475(15) -0.0364(14) -0.0227(15) 0.0083(16)
C8 0.0378(14) 0.0717(19) 0.0437(14) -0.0056(13) -0.0152(12) -0.0175(14)
C9 0.0403(14) 0.0568(16) 0.0538(15) -0.0204(13) -0.0299(12) 0.0066(12)
C10 0.0494(14) 0.0308(12) 0.0498(13) -0.0225(11) -0.0319(12) 0.0118(11)
C11 0.0623(18) 0.0334(13) 0.0765(18) -0.0289(13) -0.0474(16) 0.0233(12)
C12 0.0587(16) 0.0284(12) 0.0569(15) -0.0053(11) -0.0425(14) 0.0043(12)
C13 0.0503(15) 0.0393(13) 0.0335(12) -0.0076(11) -0.0247(11) 0.0026(12)
C14 0.0353(12) 0.0321(12) 0.0335(11) -0.0112(10) -0.0161(10) 0.0053(10)

loop_
_atom_type_symbol
_atom_type_description
_atom_type_scat_dispersion_real
_atom_type_scat_dispersion_imag
_atom_type_scat_source
C C 0.0033 0.0016 'International Tables Vol C Tables 4.2.6.8 and 6.1.1.4'
H H 0.0000 0.0000 'International Tables Vol C Tables 4.2.6.8 and 6.1.1.4'
O O 0.0106 0.0060 'International Tables Vol C Tables 4.2.6.8 and 6.1.1.4'
P P 0.1023 0.0942 'International Tables Vol C Tables 4.2.6.8 and 6.1.1.4'
Ni Ni 0.3393 1.1124 'International Tables Vol C Tables 4.2.6.8 and 6.1.1.4'

loop_
_geom_angle_atom_site_label_1
_geom_angle_atom_site_label_2
_geom_angle_atom_site_label_3
_geom_angle
_geom_angle_site_symmetry_1
_geom_angle_site_symmetry_3
_geom_angle_publ_flag
O1 Ni1 O1 179.998(1) . 2_575 ?
O1 Ni1 P1 87.01(4) . . ?
O1 Ni1 P1 92.99(4) 2_575 . ?
O1 Ni1 P1 92.99(4) . 2_575 ?
O1 Ni1 P1 87.01(4) 2_575 2_575 ?
P1 Ni1 P1 180.0 . 2_575 ?
C3 P1 C4 109.82(10) . . ?
C3 P1 C5 107.90(9) . . ?
C4 P1 C5 106.95(10) . . ?
C3 P1 Ni1 97.94(7) . . ?
C4 P1 Ni1 117.52(8) . . ?
C5 P1 Ni1 115.99(8) . . ?
C2 O1 Ni1 119.39(12) . . ?
C10 C1 C14 118.72(18) . . ?
C10 C1 C2 121.47(18) . . ?
C14 C1 C2 119.81(19) . . ?
O1 C2 C3 123.04(17) . . ?
O1 C2 C1 113.96(17) . . ?
C3 C2 C1 122.99(18) . . ?
C2 C3 P1 112.44(15) . . ?
C2 C3 H3 123.8 . . ?
P1 C3 H3 123.8 . . ?
C7 C4 C6 111.9(2) . . ?
C7 C4 P1 112.66(15) . . ?
C6 C4 P1 108.85(15) . . ?
C7 C4 H4 107.7 . . ?
C6 C4 H4 107.7 . . ?
P1 C4 H4 107.7 . . ?
C8 C5 C9 110.7(2) . . ?
C8 C5 P1 107.99(14) . . ?
C9 C5 P1 112.08(14) . . ?
C8 C5 H5 108.7 . . ?
C9 C5 H5 108.7 . . ?
P1 C5 H5 108.7 . . ?
C4 C6 H6A 109.5 . . ?
C4 C6 H6B 109.5 . . ?
H6A C6 H6B 109.5 . . ?
C4 C6 H6C 109.5 . . ?
H6A C6 H6C 109.5 . . ?
H6B C6 H6C 109.5 . . ?
C4 C7 H7A 109.5 . . ?
C4 C7 H7B 109.5 . . ?
H7A C7 H7B 109.5 . . ?
C4 C7 H7C 109.5 . . ?
H7A C7 H7C 109.5 . . ?
H7B C7 H7C 109.5 . . ?
C5 C8 H8A 109.5 . . ?
C5 C8 H8B 109.5 . . ?
H8A C8 H8B 109.5 . . ?
C5 C8 H8C 109.5 . . ?
H8A C8 H8C 109.5 . . ?
H8B C8 H8C 109.5 . . ?
C5 C9 H9A 109.5 . . ?
C5 C9 H9B 109.5 . . ?
H9A C9 H9B 109.5 . . ?
C5 C9 H9C 109.5 . . ?
H9A C9 H9C 109.5 . . ?
H9B C9 H9C 109.5 . . ?
C1 C10 C11 120.5(2) . . ?
C1 C10 H10 119.8 . . ?
C11 C10 H10 119.8 . . ?
C12 C11 C10 120.2(2) . . ?
C12 C11 H11 119.9 . . ?
C10 C11 H11 119.9 . . ?
C13 C12 C11 119.7(2) . . ?
C13 C12 H12 120.1 . . ?
C11 C12 H12 120.1 . . ?
C12 C13 C14 120.8(2) . . ?
C12 C13 H13 119.6 . . ?
C14 C13 H13 119.6 . . ?
C13 C14 C1 120.1(2) . . ?
C13 C14 H14 120.0 . . ?
C1 C14 H14 120.0 . . ?

loop_
_geom_bond_atom_site_label_1
_geom_bond_atom_site_label_2
_geom_bond_distance
_geom_bond_site_symmetry_2
_geom_bond_publ_flag
Ni1 O1 1.8504(12) . ?
Ni1 O1 1.8505(12) 2_575 ?
Ni1 P1 2.1996(5) . ?
Ni1 P1 2.1996(5) 2_575 ?
P1 C3 1.7687(18) . ?
P1 C4 1.836(2) . ?
P1 C5 1.841(2) . ?
O1 C2 1.322(2) . ?
C1 C10 1.385(3) . ?
C1 C14 1.393(3) . ?
C1 C2 1.493(2) . ?
C2 C3 1.354(3) . ?
C3 H3 0.9500 . ?
C4 C7 1.521(4) . ?
C4 C6 1.523(3) . ?
C4 H4 1.0000 . ?
C5 C8 1.525(4) . ?
C5 C9 1.530(3) . ?
C5 H5 1.0000 . ?
C6 H6A 0.9800 . ?
C6 H6B 0.9800 . ?
C6 H6C 0.9800 . ?
C7 H7A 0.9800 . ?
C7 H7B 0.9800 . ?
C7 H7C 0.9800 . ?
C8 H8A 0.9800 . ?
C8 H8B 0.9800 . ?
C8 H8C 0.9800 . ?
C9 H9A 0.9800 . ?
C9 H9B 0.9800 . ?
C9 H9C 0.9800 . ?
C10 C11 1.393(3) . ?
C10 H10 0.9500 . ?
C11 C12 1.376(4) . ?
C11 H11 0.9500 . ?
C12 C13 1.369(4) . ?
C12 H12 0.9500 . ?
C13 C14 1.390(3) . ?
C13 H13 0.9500 . ?
C14 H14 0.9500 . ?

loop_
_geom_torsion_atom_site_label_1
_geom_torsion_atom_site_label_2
_geom_torsion_atom_site_label_3
_geom_torsion_atom_site_label_4
_geom_torsion
_geom_torsion_site_symmetry_1
_geom_torsion_site_symmetry_2
_geom_torsion_site_symmetry_3
_geom_torsion_site_symmetry_4
_geom_torsion_publ_flag
O1 Ni1 P1 C3 -3.34(8) . . . . ?
O1 Ni1 P1 C3 176.66(8) 2_575 . . . ?
P1 Ni1 P1 C3 -148(8) 2_575 . . . ?
O1 Ni1 P1 C4 -120.65(9) . . . . ?
O1 Ni1 P1 C4 59.35(9) 2_575 . . . ?
P1 Ni1 P1 C4 95(8) 2_575 . . . ?
O1 Ni1 P1 C5 111.06(9) . . . . ?
O1 Ni1 P1 C5 -68.93(9) 2_575 . . . ?
P1 Ni1 P1 C5 -33(8) 2_575 . . . ?
O1 Ni1 O1 C2 153(4) 2_575 . . . ?
P1 Ni1 O1 C2 3.52(14) . . . . ?
P1 Ni1 O1 C2 -176.48(14) 2_575 . . . ?
Ni1 O1 C2 C3 -2.1(3) . . . . ?
Ni1 O1 C2 C1 179.07(11) . . . . ?
C10 C1 C2 O1 -151.5(2) . . . . ?
C14 C1 C2 O1 27.6(3) . . . . ?
C10 C1 C2 C3 29.7(3) . . . . ?
C14 C1 C2 C3 -151.2(2) . . . . ?
O1 C2 C3 P1 -1.3(3) . . . . ?
C1 C2 C3 P1 177.35(14) . . . . ?
C4 P1 C3 C2 126.37(16) . . . . ?
C5 P1 C3 C2 -117.39(17) . . . . ?
Ni1 P1 C3 C2 3.27(16) . . . . ?
C3 P1 C4 C7 54.6(2) . . . . ?
C5 P1 C4 C7 -62.20(19) . . . . ?
Ni1 P1 C4 C7 165.33(15) . . . . ?
C3 P1 C4 C6 -70.08(19) . . . . ?
C5 P1 C4 C6 173.09(16) . . . . ?
Ni1 P1 C4 C6 40.61(19) . . . . ?
C3 P1 C5 C8 66.83(19) . . . . ?
C4 P1 C5 C8 -175.07(17) . . . . ?
Ni1 P1 C5 C8 -41.77(19) . . . . ?
C3 P1 C5 C9 -170.99(17) . . . . ?
C4 P1 C5 C9 -52.9(2) . . . . ?
Ni1 P1 C5 C9 80.41(18) . . . . ?
C14 C1 C10 C11 -0.5(3) . . . . ?
C2 C1 C10 C11 178.55(19) . . . . ?
C1 C10 C11 C12 0.7(4) . . . . ?
C10 C11 C12 C13 -0.5(4) . . . . ?
C11 C12 C13 C14 0.1(4) . . . . ?
C12 C13 C14 C1 0.0(3) . . . . ?
C10 C1 C14 C13 0.1(3) . . . . ?
C2 C1 C14 C13 -178.93(18) . . . . ?
